data_2005804
loop_
_publ_author_name
'Suzuki, T.'
'Taguchi, N.'
'Kashiwabara, K.'

_publ_section_title
;
 Ruthenium(II) Complex Containing a New Hybrid Bidentate
 Phosphine--Thioether Ligand:
 [(<i>p</i>-Cymene)RuCl(Me~2~PCH~2~CH~2~SMe)][BPh~4~].0.5CH~2~Cl~2~
;
_journal_issue 12
_journal_name_full 'Acta Crystallographica Section C'
_journal_page_first 2982
_journal_page_last 2984
_journal_paper_doi 10.1107/S010827019601030X
_journal_volume 52
_journal_year 1996
_chemical_formula_analytical 'C39 H47 B Cl P Ru S'
_chemical_formula_iupac '[Ru Cl (C5 H13 P S) (C10 H14)] , [B (C6 H5)4] , 0.5C H2 Cl2'
_chemical_formula_moiety 'C15 H27 Cl P Ru S 1+, C24 H20 B 1-, (C H2 Cl2)0.5'
_chemical_formula_structural '(Ru Cl (C5 H13 P S) (C10 H14)) (B (C6 H5)4) 0.5(C H2 Cl2)'
_chemical_formula_sum 'C39.5 H48 B Cl2 P Ru S'
_chemical_formula_weight 768.63
_chemical_name_systematic
;
chloro(\h^6^-p-cymene)[1-(dimethylphosphino-\kP)-2-(methylthio-\kS)ethane]-
ruthenium(II) tetraphenylborate hemidichloromethane solvate
;
_space_group_IT_number 14
_symmetry_cell_setting monoclinic
_symmetry_space_group_name_Hall '-P 2ybc'
_symmetry_space_group_name_H-M 'P 1 21/c 1'
_audit_creation_method from_xtal_archive_file_using_CIFIO
_cell_angle_alpha 90
_cell_angle_beta 93.97(3)
_cell_angle_gamma 90
_cell_formula_units_Z 4
_cell_length_a 9.821(4)
_cell_length_b 11.855(5)
_cell_length_c 32.703(5)
_cell_measurement_reflns_used 25
_cell_measurement_temperature 293
_cell_measurement_theta_max 12.5
_cell_measurement_theta_min 10
_cell_volume 3798(2)
_computing_cell_refinement 'MSC/AFC Diffractometer Control Software'
_computing_data_collection
;MSC/AFC Diffractometer Control Software (Molecular Structure Corporation,
 1989)
;
_computing_data_reduction 'Xtal3.2 DIFDAT ABSORB ADDREF SORTRF (Hall, Flack & Stewart, 1992)'
_computing_molecular_graphics Xtal3.2
_computing_publication_material xtal3.2
_diffrn_ambient_temperature 293
_diffrn_measurement_device Rigaku-5
_diffrn_measurement_method \w
_diffrn_radiation_monochromator graphite
_diffrn_radiation_source 'Rigaku Mo sealed tube'
_diffrn_radiation_type 'Mo K\a'
_diffrn_radiation_wavelength 0.71073
_diffrn_reflns_av_R_equivalents .039
_diffrn_reflns_av_sigmaI/netI .121
_diffrn_reflns_limit_h_max 13
_diffrn_reflns_limit_h_min 0
_diffrn_reflns_limit_k_max 16
_diffrn_reflns_limit_k_min 0
_diffrn_reflns_limit_l_max 45
_diffrn_reflns_limit_l_min -46
_diffrn_reflns_number 11666
_diffrn_reflns_reduction_process perpendicular_monochr_Lp
_diffrn_reflns_theta_max 30
_diffrn_reflns_theta_min 2.08
_diffrn_standards_decay_% 1.6
_diffrn_standards_interval_count 150
_diffrn_standards_number 3
_exptl_absorpt_coefficient_mu 0.68
_exptl_absorpt_correction_T_max 0.852
_exptl_absorpt_correction_T_min 0.762
_exptl_absorpt_correction_type integration
_exptl_absorpt_process_details 'Gaussian numerical'
_exptl_crystal_colour orange
_exptl_crystal_density_diffrn 1.344
_exptl_crystal_density_meas ?
_exptl_crystal_density_method 'not measured'
_exptl_crystal_description prism
_exptl_crystal_F_000 1596
_exptl_crystal_size_max 0.50
_exptl_crystal_size_mid 0.45
_exptl_crystal_size_min 0.24
_refine_diff_density_max .96
_refine_diff_density_min -.75
_refine_ls_extinction_method none
_refine_ls_goodness_of_fit_obs 1.62
_refine_ls_hydrogen_treatment refall
_refine_ls_matrix_type full
_refine_ls_number_constraints 0
_refine_ls_number_parameters 603
_refine_ls_number_reflns 5927
_refine_ls_number_restraints 0
_refine_ls_R_factor_obs .056
_refine_ls_shift/esd_max .0271
_refine_ls_shift/esd_mean .00275
_refine_ls_structure_factor_coef F
_refine_ls_weighting_details 'w = 1/[\s^2^(F)+0.000225F^2^]'
_refine_ls_weighting_scheme calc
_refine_ls_wR_factor_obs .056
_reflns_number_observed 5927
_reflns_number_total 11078
_reflns_observed_criterion refl_observed_if_F~o~_>_3_\s(F~o~)
_cod_data_source_file mu1286.cif
_cod_data_source_block 1
_cod_depositor_comments
;
 Marking atom 'C51' as belonging to disorder group '-1' to denote its
 disorder around special position.

 Antanas Vaitkus,
 2017-10-20

 Marking attached hydrogen atoms.

 Antanas Vaitkus,
 2017-10-20

The following automatic conversions were performed:

'_exptl_crystal_density_meas' value 'not measured' was changed to '?'
- the value is perceived as not measured.

Automatic conversion script
Id: cif_fix_values 3008 2015-01-20 13:52:24Z robertas 

The following automatic conversions were performed:

'_refine_ls_weighting_scheme' value 'calc w =
1/[\s^2^(F)+0.000225F^2^]' was changed to 'calc'. New tag
'_refine_ls_weighting_details' was created. The value of the new tag
was set to 'w = 1/[\s^2^(F)+0.000225F^2^]'.

Automatic conversion script
Id: cif_fix_values 3143 2015-03-26 13:38:13Z robertas 
;
_cod_original_sg_symbol_H-M 'P 21/c'
_cod_database_code 2005804

loop_
_symmetry_equiv_pos_as_xyz
+x,+y,+z
-x,1/2+y,1/2-z
-x,-y,-z
+x,1/2-y,1/2+z

loop_
_atom_site_aniso_label
_atom_site_aniso_U_11
_atom_site_aniso_U_22
_atom_site_aniso_U_33
_atom_site_aniso_U_12
_atom_site_aniso_U_13
_atom_site_aniso_U_23
Ru .0382(2) .0311(2) .0443(2) .0049(2) .0003(2) -.0015(2)
Cl1 .0640(10) .0730(10) .0940(10) .0032(8) -.0259(8) .0318(9)
S .1130(10) .0470(9) .0800(10) .0170(9) .0420(10) -.0066(8)
P .0533(8) .0369(8) .0519(8) -.0013(6) .0008(7) -.0027(6)
C1 .101(6) .068(5) .046(4) -.010(4) .013(4) .004(3)
C2 .055(4) .070(5) .113(7) -.017(4) -.014(4) .013(5)
C3 .101(6) .039(4) .087(6) -.004(4) .030(5) -.005(3)
C4 .163(9) .048(4) .085(6) -.012(5) .038(6) -.023(4)
C5 .111(9) .130(10) .23(2) .066(8) .030(10) -.050(10)
C10 .097(6) .070(5) .057(4) -.005(5) .001(4) -.019(4)
C11 .054(3) .035(3) .056(3) -.002(2) .001(3) -.006(2)
C12 .052(3) .032(3) .061(4) .009(2) .007(3) -.004(2)
C13 .045(3) .042(3) .061(4) .009(3) -.009(3) .002(3)
C14 .056(3) .047(3) .048(3) .006(3) -.009(3) .003(2)
C15 .054(3) .040(3) .056(4) .001(3) .009(3) .010(3)
C16 .056(3) .029(3) .066(4) -.008(2) -.003(3) .003(2)
C17 .095(5) .078(5) .054(4) .010(4) -.002(4) -.006(3)
C18 .129(8) .150(10) .073(5) -.009(7) -.024(5) -.041(6)
C19 .34(3) .110(10) .048(5) -.020(10) -.030(10) .024(6)
C21 .040(3) .052(3) .048(3) .008(2) -.003(2) -.006(3)
C22 .054(3) .057(4) .051(4) .013(3) .004(3) -.003(3)
C23 .061(4) .059(4) .080(5) .012(3) .004(3) .001(4)
C24 .071(4) .054(5) .099(6) .008(3) -.007(4) -.014(4)
C25 .086(5) .079(5) .066(4) .016(4) -.003(4) -.034(4)
C26 .070(4) .066(4) .050(4) .010(3) -.001(3) -.005(3)
C27 .056(3) .054(4) .044(3) .004(3) -.003(2) .002(2)
C28 .045(3) .076(5) .065(4) .008(3) -.001(3) .009(3)
C29 .052(4) .112(6) .058(4) .004(4) .003(3) .014(4)
C30 .071(5) .107(6) .065(4) -.012(5) -.002(4) .024(4)
C31 .103(6) .077(5) .068(5) .007(5) .003(4) .027(4)
C32 .088(5) .070(5) .062(4) .018(4) .021(4) .017(3)
C33 .039(3) .049(3) .039(3) -.001(2) .004(2) .002(2)
C34 .044(3) .061(4) .063(4) .007(3) -.007(3) .002(3)
C35 .053(4) .081(5) .065(4) -.003(3) -.016(3) .014(4)
C36 .078(5) .095(5) .046(3) -.032(4) -.012(3) .005(4)
C37 .061(4) .060(4) .056(4) -.015(3) .010(3) -.007(3)
C38 .048(3) .052(4) .053(3) .000(3) .005(3) .000(3)
C39 .046(3) .042(3) .051(3) .011(2) -.008(2) -.003(2)
C40 .057(4) .075(4) .060(4) .022(3) -.012(3) -.009(3)
C41 .073(5) .064(4) .086(5) .020(3) -.035(4) -.015(4)
C42 .044(4) .053(4) .113(6) .008(3) -.011(4) -.003(4)
C43 .050(3) .048(3) .085(5) .003(3) .008(3) .008(3)
C44 .044(3) .050(3) .052(3) .004(2) -.006(3) .003(3)
B .045(3) .054(4) .040(3) .013(3) .003(3) -.002(3)
Cl2 .234(5) .312(7) .242(4) -.003(4) .128(4) .055(4)
C51 .110(10) .17(2) .080(10) .080(10) -.010(10) -.050(10)

loop_
_atom_site_label
_atom_site_occupancy
_atom_site_fract_x
_atom_site_fract_y
_atom_site_fract_z
_atom_site_U_iso_or_equiv
_atom_site_thermal_displace_type
_atom_site_attached_hydrogens
_atom_site_disorder_group
Ru 1.0 .12508(4) .27199(3) .34518(1) .0380(2) Uani 0 .
Cl1 1.0 -.0390(2) .3374(1) .29318(5) .078(1) Uani 0 .
S 1.0 .0600(2) .4143(1) .39026(5) .078(1) Uani 0 .
P 1.0 .2661(1) .4105(1) .32179(4) .0475(8) Uani 0 .
C1 1.0 .2702(9) .4265(8) .2669(2) .072(5) Uani 0 .
C2 1.0 .4459(7) .4028(8) .3401(3) .080(5) Uani 0 .
C3 1.0 .208(1) .5449(6) .3400(3) .074(5) Uani 0 .
C4 1.0 .175(1) .5316(7) .3838(3) .097(6) Uani 0 .
C5 1.0 -.099(1) .479(1) .3734(6) .15(1) Uani 0 .
C10 1.0 .118(1) .0882(7) .2671(2) .075(5) Uani 0 .
C11 1.0 .1398(5) .1092(4) .3127(2) .048(3) Uani 0 .
C12 1.0 .2656(6) .1355(4) .3309(2) .048(3) Uani 0 .
C13 1.0 .2835(6) .1602(4) .3734(2) .050(3) Uani 0 .
C14 1.0 .1747(6) .1561(4) .3984(2) .051(3) Uani 0 .
C15 1.0 .0446(6) .1234(4) .3799(2) .050(3) Uani 0 .
C16 1.0 .0282(6) .1008(4) .3382(2) .050(3) Uani 0 .
C17 1.0 .1870(8) .1809(6) .4440(2) .076(5) Uani 0 .
C18 1.0 .311(1) .254(1) .4579(3) .117(8) Uani 0 .
C19 1.0 .193(3) .069(1) .4664(3) .17(1) Uani 0 .
C21 1.0 .6444(5) -.0253(4) .3834(2) .047(3) Uani 0 .
C22 1.0 .6617(6) .0575(5) .3540(2) .054(3) Uani 0 .
C23 1.0 .6787(6) .1712(6) .3634(2) .067(4) Uani 0 .
C24 1.0 .6775(7) .2075(6) .4030(3) .076(5) Uani 0 .
C25 1.0 .6597(7) .1285(6) .4331(2) .077(5) Uani 0 .
C26 1.0 .6432(6) .0150(6) .4232(2) .062(4) Uani 0 .
C27 1.0 .5829(5) -.2399(5) .4069(2) .052(3) Uani 0 .
C28 1.0 .4638(6) -.2119(6) .4242(2) .062(4) Uani 0 .
C29 1.0 .4004(7) -.2820(7) .4514(2) .074(4) Uani 0 .
C30 1.0 .4524(8) -.3874(7) .4599(2) .081(5) Uani 0 .
C31 1.0 .5665(9) -.4202(7) .4426(2) .083(5) Uani 0 .
C32 1.0 .6316(8) -.3475(6) .4171(2) .073(5) Uani 0 .
C33 1.0 .5646(5) -.1946(4) .3294(1) .042(3) Uani 0 .
C34 1.0 .4535(5) -.1341(5) .3129(2) .057(4) Uani 0 .
C35 1.0 .3762(6) -.1688(6) .2778(2) .068(4) Uani 0 .
C36 1.0 .4085(7) -.2664(7) .2588(2) .073(4) Uani 0 .
C37 1.0 .5159(6) -.3300(6) .2736(2) .059(4) Uani 0 .
C38 1.0 .5922(6) -.2950(5) .3087(2) .051(3) Uani 0 .
C39 1.0 .8171(5) -.1808(4) .3708(2) .047(3) Uani 0 .
C40 1.0 .9018(6) -.1801(5) .4068(2) .065(4) Uani 0 .
C41 1.0 1.0454(7) -.1811(6) .4060(3) .076(5) Uani 0 .
C42 1.0 1.1054(7) -.1840(5) .3699(3) .070(4) Uani 0 .
C43 1.0 1.0258(6) -.1850(5) .3337(2) .061(4) Uani 0 .
C44 1.0 .8844(5) -.1836(5) .3351(2) .049(3) Uani 0 .
B 1.0 .6503(6) -.1606(5) .3726(2) .046(3) Uani 0 .
Cl2 1.0 .0878(5) -.4060(5) .5003(1) .258(5) Uani 0 .
C51 .50 -.060(2) -.441(2) .4880(5) .12(1) Uani 2 -1
H1A 1.0 .154(8) .423(6) .255(2) .13(3) Uiso 0 .
H1B 1.0 .290(6) .358(6) .256(2) .10(3) Uiso 0 .
H1C 1.0 .305(8) .489(7) .259(2) .14(3) Uiso 0 .
H2A 1.0 .492(6) .467(5) .332(2) .08(2) Uiso 0 .
H2B 1.0 .480(6) .336(5) .331(2) .09(2) Uiso 0 .
H2C 1.0 .454(6) .408(5) .371(2) .08(2) Uiso 0 .
H3A 1.0 .257(5) .586(5) .335(2) .05(2) Uiso 0 .
H3B 1.0 .120(6) .574(5) .322(2) .09(2) Uiso 0 .
H4A 1.0 .249(7) .517(6) .403(2) .12(3) Uiso 0 .
H4B 1.0 .150(6) .599(5) .396(2) .09(2) Uiso 0 .
H5A 1.0 -.136(8) .522(6) .390(2) .12(3) Uiso 0 .
H5B 1.0 -.170(8) .431(7) .360(3) .13(4) Uiso 0 .
H5C 1.0 -.103(9) .501(8) .341(3) .16(5) Uiso 0 .
H10A 1.0 .170(5) .130(5) .252(2) .06(2) Uiso 0 .
H10B 1.0 .040(6) .122(5) .258(2) .08(2) Uiso 0 .
H10C 1.0 .118(6) .007(5) .264(2) .08(2) Uiso 0 .
H12 1.0 .352(5) .144(4) .314(1) .06(2) Uiso 0 .
H13 1.0 .367(5) .177(4) .384(1) .05(1) Uiso 0 .
H15 1.0 -.033(5) .122(4) .394(1) .05(2) Uiso 0 .
H16 1.0 -.067(6) .080(5) .328(2) .08(2) Uiso 0 .
H17 1.0 .101(6) .217(5) .452(2) .08(2) Uiso 0 .
H18A 1.0 .296(6) .273(5) .490(2) .11(2) Uiso 0 .
H18B 1.0 .44(1) .223(8) .451(3) .22(5) Uiso 0 .
H18C 1.0 .303(9) .333(7) .446(3) .17(4) Uiso 0 .
H19A 1.0 .167(6) .083(5) .491(2) .09(2) Uiso 0 .
H19B 1.0 .135(8) .022(7) .456(3) .12(4) Uiso 0 .
H19C 1.0 .27(1) .04(1) .462(4) .22(8) Uiso 0 .
H22 1.0 .669(5) .039(4) .326(1) .05(2) Uiso 0 .
H23 1.0 .694(5) .219(4) .342(2) .06(2) Uiso 0 .
H24 1.0 .696(5) .279(4) .408(1) .06(2) Uiso 0 .
H25 1.0 .653(5) .148(4) .461(1) .05(1) Uiso 0 .
H26 1.0 .620(5) -.036(4) .443(1) .05(2) Uiso 0 .
H28 1.0 .436(4) -.135(4) .422(1) .05(1) Uiso 0 .
H29 1.0 .310(6) -.258(5) .461(2) .09(2) Uiso 0 .
H30 1.0 .424(6) -.440(5) .480(2) .10(2) Uiso 0 .
H31 1.0 .605(7) -.488(6) .449(2) .10(3) Uiso 0 .
H32 1.0 .709(5) -.368(5) .407(2) .06(2) Uiso 0 .
H34 1.0 .441(4) -.066(4) .326(1) .04(1) Uiso 0 .
H35 1.0 .293(5) -.118(4) .268(2) .07(2) Uiso 0 .
H36 1.0 .369(6) -.290(5) .238(2) .07(2) Uiso 0 .
H37 1.0 .535(4) -.401(4) .259(1) .04(1) Uiso 0 .
H38 1.0 .663(5) -.337(4) .319(1) .05(2) Uiso 0 .
H40 1.0 .851(5) -.190(4) .435(1) .05(1) Uiso 0 .
H41 1.0 1.085(6) -.183(5) .431(2) .08(2) Uiso 0 .
H42 1.0 1.192(5) -.188(4) .372(1) .04(1) Uiso 0 .
H43 1.0 1.080(5) -.189(5) .307(2) .08(2) Uiso 0 .
H44 1.0 .844(4) -.180(3) .314(1) .02(1) Uiso 0 .

loop_
_atom_type_symbol
_atom_type_scat_dispersion_real
_atom_type_scat_dispersion_imag
_atom_type_scat_source
Ru -1.42 .836 'Int. Tables Vol IV Tables 2.2B and 2.3.1'
Cl .132 .159 'Int. Tables Vol IV Tables 2.2B and 2.3.1'
S .11 .124 'Int. Tables Vol IV Tables 2.2B and 2.3.1'
P .09 .095 'Int. Tables Vol IV Tables 2.2B and 2.3.1'
C .002 .002 'Int. Tables Vol IV Tables 2.2B and 2.3.1'
B 0 .001 'Int. Tables Vol IV Tables 2.2B and 2.3.1'
H 0 0 'Int. Tables Vol IV Tables 2.2B and 2.3.1'

loop_
_geom_angle_atom_site_label_1
_geom_angle_atom_site_label_2
_geom_angle_atom_site_label_3
_geom_angle_site_symmetry_3
_geom_angle
_geom_angle_publ_flag
Cl1 Ru S . 90.81(6) yes
Cl1 Ru P . 85.63(6) yes
Cl1 Ru C11 . 90.30(10) no
Cl1 Ru C12 . 119.30(10) no
Cl1 Ru C13 . 156.60(10) yes
Cl1 Ru C14 . 148.20(10) no
Cl1 Ru C15 . 111.50(10) no
Cl1 Ru C16 . 87.80(10) no
S Ru P . 83.86(6) yes
S Ru C11 . 162.60(10) yes
S Ru C12 . 149.40(10) no
S Ru C13 . 112.5(2) no
S Ru C14 . 90.40(10) no
S Ru C15 . 97.10(10) no
S Ru C16 . 125.4(2) no
P Ru C11 . 113.60(10) no
P Ru C12 . 93.10(10) no
P Ru C13 . 98.3(2) no
P Ru C14 . 126.10(10) no
P Ru C15 . 162.70(10) yes
P Ru C16 . 150.2(2) no
C11 Ru C12 . 36.2(2) no
C11 Ru C13 . 66.9(2) no
C11 Ru C14 . 79.7(2) no
C11 Ru C15 . 66.4(2) no
C11 Ru C16 . 37.3(2) no
C12 Ru C13 . 37.7(2) no
C12 Ru C14 . 67.0(2) no
C12 Ru C15 . 77.3(2) no
C12 Ru C16 . 65.2(2) no
C13 Ru C14 . 36.4(2) no
C13 Ru C15 . 65.3(2) no
C13 Ru C16 . 77.3(2) no
C14 Ru C15 . 36.9(2) no
C14 Ru C16 . 66.0(2) no
C15 Ru C16 . 35.8(2) no
Ru S C4 . 106.1(3) no
Ru S C5 . 112.5(6) no
C4 S C5 . 100.0(6) no
Ru P C1 . 117.3(3) no
Ru P C2 . 116.4(3) no
Ru P C3 . 107.9(3) no
C1 P C2 . 104.0(4) no
C1 P C3 . 105.3(4) no
C2 P C3 . 104.8(4) no
P C1 H1A . 103(3) no
P C1 H1B . 109(4) no
P C1 H1C . 115(5) no
H1A C1 H1B . 94(5) no
H1A C1 H1C . 110(6) no
H1B C1 H1C . 123(7) no
P C2 H2A . 110(3) no
P C2 H2B . 108(4) no
P C2 H2C . 110(3) no
H2A C2 H2B . 114(5) no
H2A C2 H2C . 103(5) no
H2B C2 H2C . 113(5) no
P C3 C4 . 108.4(5) no
P C3 H3A . 107(5) no
P C3 H3B . 111(3) no
C4 C3 H3A . 119(5) no
C4 C3 H3B . 110(3) no
H3A C3 H3B . 100(5) no
S C4 C3 . 111.7(6) no
S C4 H4A . 104(4) no
S C4 H4B . 115(4) no
C3 C4 H4A . 117(5) no
C3 C4 H4B . 114(4) no
H4A C4 H4B . 94(6) no
S C5 H5A . 117(5) no
S C5 H5B . 118(5) no
S C5 H5C . 112(5) no
H5A C5 H5B . 108(7) no
H5A C5 H5C . 120(7) no
H5B C5 H5C . 75(7) no
C11 C10 H10A . 115(3) no
C11 C10 H10B . 109(4) no
C11 C10 H10C . 106(3) no
H10A C10 H10B . 94(5) no
H10A C10 H10C . 119(5) no
H10B C10 H10C . 114(5) no
Ru C11 C10 . 127.4(4) no
Ru C11 C12 . 71.3(3) no
Ru C11 C16 . 72.6(3) no
C10 C11 C12 . 121.9(6) no
C10 C11 C16 . 120.2(5) no
C12 C11 C16 . 117.9(5) no
Ru C12 C11 . 72.5(3) no
Ru C12 C13 . 71.1(3) no
Ru C12 H12 . 126(3) no
C11 C12 C13 . 121.2(5) no
C11 C12 H12 . 123(3) no
C13 C12 H12 . 116(3) no
Ru C13 C12 . 71.2(3) no
Ru C13 C14 . 73.6(3) no
Ru C13 H13 . 130(3) no
C12 C13 C14 . 121.4(5) no
C12 C13 H13 . 119(3) no
C14 C13 H13 . 120(3) no
Ru C14 C13 . 69.9(3) no
Ru C14 C15 . 72.3(3) no
Ru C14 C17 . 129.9(4) no
C13 C14 C15 . 117.4(5) no
C13 C14 C17 . 124.0(5) no
C15 C14 C17 . 118.6(5) no
Ru C15 C14 . 70.7(3) no
Ru C15 C16 . 71.3(3) no
Ru C15 H15 . 127(3) no
C14 C15 C16 . 120.7(5) no
C14 C15 H15 . 122(3) no
C16 C15 H15 . 117(3) no
Ru C16 C11 . 70.1(3) no
Ru C16 C15 . 72.9(3) no
Ru C16 H16 . 129(3) no
C11 C16 C15 . 121.3(5) no
C11 C16 H16 . 124(3) no
C15 C16 H16 . 115(3) no
C14 C17 C18 . 114.2(6) no
C14 C17 C19 . 107.7(7) no
C14 C17 H17 . 109(3) no
C18 C17 C19 . 110.0(10) no
C18 C17 H17 . 111(3) no
C19 C17 H17 . 105(4) no
C17 C18 H18A . 104(3) no
C17 C18 H18B . 122(4) no
C17 C18 H18C . 111(5) no
H18A C18 H18B . 114(5) no
H18A C18 H18C . 100(6) no
H18B C18 H18C . 104(6) no
C17 C19 H19A . 106(4) no
C17 C19 H19B . 111(6) no
C17 C19 H19C . 107(9) no
H19A C19 H19B . 106(8) no
H19A C19 H19C . 122(9) no
H19B C19 H19C . 104(11) no
C22 C21 C26 . 114.5(5) no
C22 C21 B . 122.0(5) no
C26 C21 B . 122.7(5) no
C21 C22 C23 . 123.2(6) no
C21 C22 H22 . 121(3) no
C23 C22 H22 . 115(3) no
C22 C23 C24 . 120.5(6) no
C22 C23 H23 . 117(3) no
C24 C23 H23 . 123(3) no
C23 C24 C25 . 118.2(7) no
C23 C24 H24 . 118(3) no
C25 C24 H24 . 124(3) no
C24 C25 C26 . 120.7(7) no
C24 C25 H25 . 123(3) no
C26 C25 H25 . 116(3) no
C21 C26 C25 . 122.8(6) no
C21 C26 H26 . 117(3) no
C25 C26 H26 . 120(3) no
C28 C27 C32 . 114.2(6) no
C28 C27 B . 122.6(5) no
C32 C27 B . 122.7(5) no
C27 C28 C29 . 123.3(6) no
C27 C28 H28 . 116(3) no
C29 C28 H28 . 119(3) no
C28 C29 C30 . 119.7(6) no
C28 C29 H29 . 118(3) no
C30 C29 H29 . 122(3) no
C29 C30 C31 . 119.1(7) no
C29 C30 H30 . 127(4) no
C31 C30 H30 . 113(4) no
C30 C31 C32 . 120.3(7) no
C30 C31 H31 . 121(4) no
C32 C31 H31 . 119(4) no
C27 C32 C31 . 123.2(7) no
C27 C32 H32 . 116(4) no
C31 C32 H32 . 120(4) no
C34 C33 C38 . 115.2(5) no
C34 C33 B . 123.4(5) no
C38 C33 B . 121.1(4) no
C33 C34 C35 . 122.6(6) no
C33 C34 H34 . 114(3) no
C35 C34 H34 . 123(3) no
C34 C35 C36 . 119.7(6) no
C34 C35 H35 . 116(3) no
C36 C35 H35 . 124(3) no
C35 C36 C37 . 120.6(6) no
C35 C36 H36 . 124(4) no
C37 C36 H36 . 116(4) no
C36 C37 C38 . 119.4(6) no
C36 C37 H37 . 118(2) no
C38 C37 H37 . 123(2) no
C33 C38 C37 . 122.6(5) no
C33 C38 H38 . 118(3) no
C37 C38 H38 . 120(3) no
C40 C39 C44 . 114.9(5) no
C40 C39 B . 120.2(5) no
C44 C39 B . 124.4(4) no
C39 C40 C41 . 121.5(6) no
C39 C40 H40 . 116(2) no
C41 C40 H40 . 122(2) no
C40 C41 C42 . 120.8(7) no
C40 C41 H41 . 111(4) no
C42 C41 H41 . 128(4) no
C41 C42 C43 . 119.7(6) no
C41 C42 H42 . 114(3) no
C43 C42 H42 . 126(3) no
C42 C43 C44 . 118.7(6) no
C42 C43 H43 . 115(3) no
C44 C43 H43 . 126(3) no
C39 C44 C43 . 124.4(5) no
C39 C44 H44 . 121(3) no
C43 C44 H44 . 114(3) no
C21 B C27 . 113.0(4) no
C21 B C33 . 113.6(4) no
C21 B C39 . 101.4(4) no
C27 B C33 . 103.9(4) no
C27 B C39 . 112.8(4) no
C33 B C39 . 112.5(4) no
C51 Cl2 C51 3_546 69.0(10) no
Cl2 C51 Cl2 3_546 111.0(10) no

loop_
_geom_bond_atom_site_label_1
_geom_bond_atom_site_label_2
_geom_bond_site_symmetry_2
_geom_bond_distance
_geom_bond_publ_flag
Ru Cl1 . 2.389(2) yes
Ru S . 2.358(2) yes
Ru P . 2.312(2) yes
Ru C11 . 2.212(5) yes
Ru C12 . 2.198(5) yes
Ru C13 . 2.198(5) yes
Ru C14 . 2.245(5) yes
Ru C15 . 2.267(6) yes
Ru C16 . 2.246(5) yes
S C4 . 1.810(10) no
S C5 . 1.800(10) no
P C1 . 1.808(6) no
P C2 . 1.828(7) no
P C3 . 1.808(7) no
C1 H1A . 1.17(7) no
C1 H1B . .91(7) no
C1 H1C . .86(8) no
C2 H2A . .94(6) no
C2 H2B . .92(6) no
C2 H2C . 1.00(6) no
C3 C4 . 1.500(10) no
C3 H3A . .71(6) no
C3 H3B . 1.07(6) no
C4 H4A . .95(7) no
C4 H4B . .94(6) no
C5 H5A . .85(8) no
C5 H5B . .97(8) no
C5 H5C . 1.10(9) no
C10 C11 . 1.512(9) no
C10 H10A . .89(6) no
C10 H10B . .90(6) no
C10 H10C . .98(6) no
C11 C12 . 1.370(7) no
C11 C16 . 1.427(8) no
C12 C13 . 1.421(8) no
C12 H12 . 1.04(5) no
C13 C14 . 1.390(8) no
C13 H13 . .90(5) no
C14 C15 . 1.429(8) no
C14 C17 . 1.514(8) no
C15 C16 . 1.386(8) no
C15 H15 . .92(5) no
C16 H16 . 1.00(5) no
C17 C18 . 1.540(10) no
C17 C19 . 1.52(2) no
C17 H17 . .99(6) no
C18 H18A . 1.10(7) no
C18 H18B . 1.30(10) no
C18 H18C . 1.02(8) no
C19 H19A . .89(7) no
C19 H19B . .85(8) no
C19 H19C . .90(10) no
C21 C22 . 1.394(8) no
C21 C26 . 1.387(8) no
C21 B . 1.645(8) no
C22 C23 . 1.390(9) no
C22 H22 . .95(5) no
C23 C24 . 1.360(10) no
C23 H23 . .93(5) no
C24 C25 . 1.380(10) no
C24 H24 . .88(5) no
C25 C26 . 1.390(10) no
C25 H25 . .93(5) no
C26 H26 . .93(5) no
C27 C28 . 1.374(8) no
C27 C32 . 1.394(9) no
C27 B . 1.638(8) no
C28 C29 . 1.400(10) no
C28 H28 . .96(5) no
C29 C30 . 1.370(10) no
C29 H29 . 1.00(6) no
C30 C31 . 1.350(10) no
C30 H30 . .97(6) no
C31 C32 . 1.390(10) no
C31 H31 . .90(7) no
C32 H32 . .89(5) no
C33 C34 . 1.384(7) no
C33 C38 . 1.404(7) no
C33 B . 1.645(7) no
C34 C35 . 1.393(8) no
C34 H34 . .92(4) no
C35 C36 . 1.360(10) no
C35 H35 . 1.05(5) no
C36 C37 . 1.360(10) no
C36 H36 . .81(6) no
C37 C38 . 1.390(8) no
C37 H37 . .99(5) no
C38 H38 . .90(4) no
C39 C40 . 1.393(8) no
C39 C44 . 1.382(8) no
C39 B . 1.660(8) no
C40 C41 . 1.413(9) no
C40 H40 . 1.08(5) no
C41 C42 . 1.350(10) no
C41 H41 . .88(6) no
C42 C43 . 1.370(10) no
C42 H42 . .85(5) no
C43 C44 . 1.392(8) no
C43 H43 . 1.06(6) nono
C44 H44 . .78(4) no
Cl2 C51 . 1.53(2) no
Cl2 C51 3_546 1.88(3) no

loop_
_geom_torsion_atom_site_label_1
_geom_torsion_atom_site_label_2
_geom_torsion_atom_site_label_3
_geom_torsion_atom_site_label_4
_geom_torsion
_geom_torsion_publ_flag
P Ru S C4 -8.0(3) no
S Ru P C3 -16.0(3) no
Ru S C4 C3 37.2(7) no
Ru P C3 C4 42.8(7) no
P C3 C4 S -52.1(8) no
C13 C14 C17 C18 22.4(9) no
C13 C14 C17 C19 -100.0(10) no
C15 C14 C17 C18 -159.3(7) no
C15 C14 C17 C19 78.0(10) no
